data_4106810
loop_
_publ_author_name
'Tom Hasell'
'Marc Schmidtmann'
'Andrew I. Cooper'

_publ_section_title
;
 Molecular Doping of Porous Organic Cages
;
_journal_name_full 'Journal of the American Chemical Society'
_journal_page_first 14920
_journal_page_last 14923
_journal_paper_doi 10.1021/ja205969q
_journal_volume 133
_journal_year 2011
_chemical_absolute_configuration syn
_chemical_formula_sum 'C72 H84 I2 N12'
_chemical_formula_weight 1371.31
_chemical_name_systematic
; 
 ? 
;
_space_group_IT_number 210
_symmetry_cell_setting cubic
_symmetry_space_group_name_Hall 'F 4d 2 3'
_symmetry_space_group_name_H-M 'F 41 3 2'
_atom_sites_solution_hydrogens difmap
_atom_sites_solution_primary direct
_atom_sites_solution_secondary difmap
_audit_creation_method SHELXL-97
_cell_angle_alpha 90.00
_cell_angle_beta 90.00
_cell_angle_gamma 90.00
_cell_formula_units_Z 8
_cell_length_a 24.898(3)
_cell_length_b 24.898(3)
_cell_length_c 24.898(3)
_cell_measurement_reflns_used 785
_cell_measurement_temperature 358(2)
_cell_measurement_theta_max 17.24
_cell_measurement_theta_min 2.52
_cell_volume 15435(3)
_computing_cell_refinement 'Bruker AXS SAINT V7.68A'
_computing_data_collection 'Bruker APEX2'
_computing_data_reduction 'Bruker AXS SAINT V7.68A'
_computing_structure_refinement 'SHELXL (Sheldrick, 2008)'
_computing_structure_solution 'SHELXD (Sheldrick, 2008)'
_diffrn_ambient_temperature 358(2)
_diffrn_measured_fraction_theta_full 0.992
_diffrn_measured_fraction_theta_max 0.992
_diffrn_measurement_device_type 'Bruker APEX-II CCD'
_diffrn_measurement_method 'profile data from \w-scans'
_diffrn_radiation_source Synchrotron
_diffrn_radiation_wavelength 0.77490
_diffrn_reflns_av_R_equivalents 0.1045
_diffrn_reflns_av_sigmaI/netI 0.0653
_diffrn_reflns_limit_h_max 21
_diffrn_reflns_limit_h_min -18
_diffrn_reflns_limit_k_max 8
_diffrn_reflns_limit_k_min -27
_diffrn_reflns_limit_l_max 27
_diffrn_reflns_limit_l_min -25
_diffrn_reflns_number 8280
_diffrn_reflns_theta_full 25.46
_diffrn_reflns_theta_max 25.46
_diffrn_reflns_theta_min 2.52
_exptl_absorpt_coefficient_mu 1.000
_exptl_absorpt_correction_T_max 0.4902
_exptl_absorpt_correction_T_min 0.3610
_exptl_absorpt_correction_type multi-scan
_exptl_absorpt_process_details 'SADABS 2008/1 (Sheldrick, 2008)'
_exptl_crystal_density_diffrn 1.180
_exptl_crystal_F_000 5648
_refine_diff_density_max 0.297
_refine_diff_density_min -0.165
_refine_diff_density_rms 0.036
_refine_ls_abs_structure_details 'Flack H D (1983), Acta Cryst. A39, 876-881'
_refine_ls_abs_structure_Flack 0.17(15)
_refine_ls_extinction_method none
_refine_ls_goodness_of_fit_ref 1.247
_refine_ls_hydrogen_treatment constr
_refine_ls_matrix_type full
_refine_ls_number_parameters 75
_refine_ls_number_reflns 938
_refine_ls_number_restraints 0
_refine_ls_restrained_S_all 1.247
_refine_ls_R_factor_all 0.1362
_refine_ls_R_factor_gt 0.0877
_refine_ls_shift/su_max 0.000
_refine_ls_shift/su_mean 0.000
_refine_ls_structure_factor_coef Fsqd
_refine_ls_weighting_details 'calc w=1/[\s^2^(Fo^2^)+(0.1000P)^2^+10.0000P] where P=(Fo^2^+2Fc^2^)/3'
_refine_ls_weighting_scheme calc
_refine_ls_wR_factor_gt 0.2400
_refine_ls_wR_factor_ref 0.2649
_reflns_number_gt 535
_reflns_number_total 938
_reflns_threshold_expression >2sigma(I)
_cod_data_source_file ja205969q_si_006.cif
_cod_data_source_block egc020358k2
_cod_original_cell_volume 15434(3)
_cod_database_code 4106810

loop_
_symmetry_equiv_pos_as_xyz
'x, y, z'
'-x, -y+1/2, z+1/2'
'-x+1/2, y+1/2, -z'
'x+1/2, -y, -z+1/2'
'z, x, y'
'z+1/2, -x, -y+1/2'
'-z, -x+1/2, y+1/2'
'-z+1/2, x+1/2, -y'
'y, z, x'
'-y+1/2, z+1/2, -x'
'y+1/2, -z, -x+1/2'
'-y, -z+1/2, x+1/2'
'y+3/4, x+1/4, -z+3/4'
'-y+1/4, -x+1/4, -z+1/4'
'y+1/4, -x+3/4, z+3/4'
'-y+3/4, x+3/4, z+1/4'
'x+3/4, z+1/4, -y+3/4'
'-x+3/4, z+3/4, y+1/4'
'-x+1/4, -z+1/4, -y+1/4'
'x+1/4, -z+3/4, y+3/4'
'z+3/4, y+1/4, -x+3/4'
'z+1/4, -y+3/4, x+3/4'
'-z+3/4, y+3/4, x+1/4'
'-z+1/4, -y+1/4, -x+1/4'
'x, y+1/2, z+1/2'
'-x, -y+1, z+1'
'-x+1/2, y+1, -z+1/2'
'x+1/2, -y+1/2, -z+1'
'z, x+1/2, y+1/2'
'z+1/2, -x+1/2, -y+1'
'-z, -x+1, y+1'
'-z+1/2, x+1, -y+1/2'
'y, z+1/2, x+1/2'
'-y+1/2, z+1, -x+1/2'
'y+1/2, -z+1/2, -x+1'
'-y, -z+1, x+1'
'y+3/4, x+3/4, -z+5/4'
'-y+1/4, -x+3/4, -z+3/4'
'y+1/4, -x+5/4, z+5/4'
'-y+3/4, x+5/4, z+3/4'
'x+3/4, z+3/4, -y+5/4'
'-x+3/4, z+5/4, y+3/4'
'-x+1/4, -z+3/4, -y+3/4'
'x+1/4, -z+5/4, y+5/4'
'z+3/4, y+3/4, -x+5/4'
'z+1/4, -y+5/4, x+5/4'
'-z+3/4, y+5/4, x+3/4'
'-z+1/4, -y+3/4, -x+3/4'
'x+1/2, y, z+1/2'
'-x+1/2, -y+1/2, z+1'
'-x+1, y+1/2, -z+1/2'
'x+1, -y, -z+1'
'z+1/2, x, y+1/2'
'z+1, -x, -y+1'
'-z+1/2, -x+1/2, y+1'
'-z+1, x+1/2, -y+1/2'
'y+1/2, z, x+1/2'
'-y+1, z+1/2, -x+1/2'
'y+1, -z, -x+1'
'-y+1/2, -z+1/2, x+1'
'y+5/4, x+1/4, -z+5/4'
'-y+3/4, -x+1/4, -z+3/4'
'y+3/4, -x+3/4, z+5/4'
'-y+5/4, x+3/4, z+3/4'
'x+5/4, z+1/4, -y+5/4'
'-x+5/4, z+3/4, y+3/4'
'-x+3/4, -z+1/4, -y+3/4'
'x+3/4, -z+3/4, y+5/4'
'z+5/4, y+1/4, -x+5/4'
'z+3/4, -y+3/4, x+5/4'
'-z+5/4, y+3/4, x+3/4'
'-z+3/4, -y+1/4, -x+3/4'
'x+1/2, y+1/2, z'
'-x+1/2, -y+1, z+1/2'
'-x+1, y+1, -z'
'x+1, -y+1/2, -z+1/2'
'z+1/2, x+1/2, y'
'z+1, -x+1/2, -y+1/2'
'-z+1/2, -x+1, y+1/2'
'-z+1, x+1, -y'
'y+1/2, z+1/2, x'
'-y+1, z+1, -x'
'y+1, -z+1/2, -x+1/2'
'-y+1/2, -z+1, x+1/2'
'y+5/4, x+3/4, -z+3/4'
'-y+3/4, -x+3/4, -z+1/4'
'y+3/4, -x+5/4, z+3/4'
'-y+5/4, x+5/4, z+1/4'
'x+5/4, z+3/4, -y+3/4'
'-x+5/4, z+5/4, y+1/4'
'-x+3/4, -z+3/4, -y+1/4'
'x+3/4, -z+5/4, y+3/4'
'z+5/4, y+3/4, -x+3/4'
'z+3/4, -y+5/4, x+3/4'
'-z+5/4, y+5/4, x+1/4'
'-z+3/4, -y+3/4, -x+1/4'

loop_
_atom_site_label
_atom_site_type_symbol
_atom_site_fract_x
_atom_site_fract_y
_atom_site_fract_z
_atom_site_U_iso_or_equiv
_atom_site_adp_type
_atom_site_occupancy
_atom_site_symmetry_multiplicity
_atom_site_calc_flag
_atom_site_refinement_flags
N1 N 0.0459(2) 0.7769(2) 0.0366(2) 0.1309(19) Uani 1 1 d .
C1 C 0.1109(3) 0.8710(3) 0.0539(2) 0.124(2) Uani 1 1 d .
H1 H 0.1197 0.8498 0.0244 0.149 Uiso 1 1 calc R
C2 C 0.0662(3) 0.8579(3) 0.0850(3) 0.122(2) Uani 1 1 d .
C3 C 0.0337(3) 0.8101(3) 0.0712(3) 0.128(2) Uani 1 1 d .
H3 H 0.0019 0.8047 0.0900 0.153 Uiso 1 1 calc R
C4 C 0.0094(2) 0.7309(2) 0.0282(2) 0.121(2) Uani 1 1 d .
H4 H -0.0212 0.7329 0.0529 0.145 Uiso 1 1 calc R
C5 C 0.0427(3) 0.6807(3) 0.0393(4) 0.175(3) Uani 1 1 d .
H5A H 0.0544 0.6804 0.0765 0.210 Uiso 1 1 calc R
H5B H 0.0742 0.6803 0.0164 0.210 Uiso 1 1 calc R
C6 C 0.0075(7) 0.6314(3) 0.0278(4) 0.244(8) Uani 1 1 d .
H6A H 0.0272 0.5988 0.0361 0.293 Uiso 1 1 calc R
H6B H -0.0244 0.6324 0.0501 0.293 Uiso 1 1 calc R
I1 I -0.1250 0.8750 0.1250 0.317(5) Uani 0.451(7) 6 d SP
I2 I -0.0619(2) 0.9381(2) 0.0619(2) 0.237(5) Uani 0.203(4) 3 d SP
I3 I -0.01452(18) 0.98548(18) 0.01452(18) 0.185(7) Uani 0.108(3) 3 d SP

loop_
_atom_site_aniso_label
_atom_site_aniso_U_11
_atom_site_aniso_U_22
_atom_site_aniso_U_33
_atom_site_aniso_U_23
_atom_site_aniso_U_13
_atom_site_aniso_U_12
N1 0.148(4) 0.122(4) 0.122(4) -0.010(3) 0.027(3) -0.003(3)
C1 0.130(5) 0.111(5) 0.132(5) -0.002(4) 0.001(5) 0.000(4)
C2 0.124(5) 0.112(5) 0.130(6) 0.001(4) 0.010(5) -0.010(4)
C3 0.138(6) 0.122(5) 0.123(5) 0.017(4) 0.027(4) 0.003(5)
C4 0.136(5) 0.095(4) 0.132(4) 0.010(3) 0.025(4) -0.010(4)
C5 0.196(8) 0.128(6) 0.202(8) 0.029(6) -0.014(6) 0.021(6)
C6 0.277(13) 0.101(5) 0.35(2) 0.055(7) 0.080(18) 0.048(8)
I1 0.317(5) 0.317(5) 0.317(5) 0.021(3) 0.021(3) -0.021(3)
I2 0.237(5) 0.237(5) 0.237(5) -0.098(5) -0.098(5) 0.098(5)
I3 0.185(7) 0.185(7) 0.185(7) 0.034(2) 0.034(2) -0.034(2)

loop_
_atom_type_symbol
_atom_type_description
_atom_type_scat_dispersion_real
_atom_type_scat_dispersion_imag
_atom_type_scat_source
C C 0.0040 0.0020 'International Tables Vol C Tables 4.2.6.8 and 6.1.1.4'
H H 0.0000 0.0000 'International Tables Vol C Tables 4.2.6.8 and 6.1.1.4'
N N 0.0080 0.0040 'International Tables Vol C Tables 4.2.6.8 and 6.1.1.4'
I I -0.3150 2.1150 'International Tables Vol C Tables 4.2.6.8 and 6.1.1.4'

loop_
_geom_angle_atom_site_label_1
_geom_angle_atom_site_label_2
_geom_angle_atom_site_label_3
_geom_angle
_geom_angle_site_symmetry_1
_geom_angle_site_symmetry_3
C3 N1 C4 117.8(6) . .
C2 C1 C2 120.9(7) 36_654 .
C2 C1 H1 119.6 36_654 .
C2 C1 H1 119.6 . .
C1 C2 C1 119.1(7) 54_465 .
C1 C2 C3 121.1(8) 54_465 .
C1 C2 C3 119.8(7) . .
N1 C3 C2 124.5(6) . .
N1 C3 H3 117.8 . .
C2 C3 H3 117.8 . .
N1 C4 C4 109.1(4) . 75_445
N1 C4 C5 106.1(6) . .
C4 C4 C5 110.1(5) 75_445 .
N1 C4 H4 110.5 . .
C4 C4 H4 110.5 75_445 .
C5 C4 H4 110.5 . .
C4 C5 C6 108.1(8) . .
C4 C5 H5A 110.1 . .
C6 C5 H5A 110.1 . .
C4 C5 H5B 110.1 . .
C6 C5 H5B 110.1 . .
H5A C5 H5B 108.4 . .
C6 C6 C5 109.2(9) 75_445 .
C6 C6 H6A 109.8 75_445 .
C5 C6 H6A 109.8 . .
C6 C6 H6B 109.8 75_445 .
C5 C6 H6B 109.8 . .
H6A C6 H6B 108.3 . .
I2 I1 I2 180.000(1) 86 .
I3 I2 I1 180.0(7) . .
I3 I2 I3 11.60(13) . 26_564
I1 I2 I3 168.40(13) . 26_564
I3 I2 I3 11.60(13) . 52_474
I1 I2 I3 168.40(13) . 52_474
I3 I2 I3 20.1(2) 26_564 52_474
I3 I2 I3 11.60(13) . 75_445
I1 I2 I3 168.40(13) . 75_445
I3 I2 I3 20.1(2) 26_564 75_445
I3 I2 I3 20.1(2) 52_474 75_445
I3 I3 I3 59.997(2) 26_564 52_474
I3 I3 I3 60.0 26_564 75_445
I3 I3 I3 60.0 52_474 75_445
I3 I3 I2 144.738(3) 26_564 .
I3 I3 I2 144.738(4) 52_474 .
I3 I3 I2 144.738(3) 75_445 .
I3 I3 I2 23.67(13) 26_564 26_564
I3 I3 I2 79.97(11) 52_474 26_564
I3 I3 I2 79.97(11) 75_445 26_564
I2 I3 I2 121.07(13) . 26_564
I3 I3 I2 79.97(11) 26_564 52_474
I3 I3 I2 23.67(13) 52_474 52_474
I3 I3 I2 79.97(11) 75_445 52_474
I2 I3 I2 121.07(13) . 52_474
I2 I3 I2 95.77(17) 26_564 52_474
I3 I3 I2 79.97(11) 26_564 75_445
I3 I3 I2 79.97(11) 52_474 75_445
I3 I3 I2 23.67(13) 75_445 75_445
I2 I3 I2 121.07(13) . 75_445
I2 I3 I2 95.77(17) 26_564 75_445
I2 I3 I2 95.77(17) 52_474 75_445

loop_
_geom_bond_atom_site_label_1
_geom_bond_atom_site_label_2
_geom_bond_distance
_geom_bond_site_symmetry_2
N1 C3 1.232(8) .
N1 C4 1.478(7) .
C1 C2 1.379(7) 36_654
C1 C2 1.394(8) .
C1 H1 0.9300 .
C2 C1 1.379(7) 54_465
C2 C3 1.479(9) .
C3 H3 0.9300 .
C4 C4 1.482(12) 75_445
C4 C5 1.525(8) .
C4 H4 0.9800 .
C5 C6 1.536(14) .
C5 H5A 0.9700 .
C5 H5B 0.9700 .
C6 C6 1.43(2) 75_445
C6 H6A 0.9700 .
C6 H6B 0.9700 .
I1 I2 2.723(10) 86
I1 I2 2.723(10) .
I2 I3 2.041(11) .
I2 I3 2.936(11) 26_564
I2 I3 2.936(11) 52_474
I2 I3 2.936(11) 75_445
I3 I3 1.022(13) 26_564
I3 I3 1.022(13) 52_474
I3 I3 1.022(13) 75_445
I3 I2 2.936(11) 26_564
I3 I2 2.936(11) 52_474
I3 I2 2.936(11) 75_445
